data_4314406
loop_
_publ_author_name
'Luca Rigamonti'
'Alessandra Forni'
'Mario Manassero'
'Carlo Manassero'
'Alessandro Pasini'

_publ_section_title
;
 Cooperation between Cis and Trans Influences in cis-PtII(PPh3)2
 Complexes: Structural, Spectroscopic, and Computational Studies
;
_journal_name_full 'Inorganic Chemistry'
_journal_page_first 123
_journal_page_last 135
_journal_paper_doi 10.1021/ic901510m
_journal_volume 49
_journal_year 2010
_chemical_formula_sum 'C160 H146 O17 P8 Pt4'
_chemical_formula_weight 3369.09
_space_group_IT_number 19
_symmetry_cell_setting orthorhombic
_symmetry_space_group_name_Hall 'P 2ac 2ab'
_symmetry_space_group_name_H-M 'P 21 21 21'
_audit_creation_date 09-03-06
_audit_creation_method 'from The Personal SDP version 2.1.1'
_cell_angle_alpha 90
_cell_angle_beta 90
_cell_angle_gamma 90
_cell_formula_units_Z 2
_cell_length_a 10.4372(7)
_cell_length_b 18.6546(12)
_cell_length_c 34.9948(22)
_cell_measurement_reflns_used 9868
_cell_measurement_temperature 296
_cell_measurement_theta_max 26
_cell_measurement_theta_min 3
_cell_volume 6813.6(8)
_computing_cell_refinement 'APEX II (Bruker)'
_computing_data_collection 'APEX II (Bruker)'
_computing_data_reduction 'SAINT (Bruker)'
_computing_structure_refinement ' Full-matrix least-squares  (The Personal SDP, 1991)'
_computing_structure_solution ' SHELXS-86  (Sheldrick, 1986) as implemented in The Personal SDP'
_diffrn_ambient_temperature 296
_diffrn_measurement_device 'APEX II (Bruker)'
_diffrn_measurement_method omega
_diffrn_radiation_detector 'APEX II CCD area detector'
_diffrn_radiation_monochromator graphite
_diffrn_radiation_source 'fine-focus sealed tube'
_diffrn_radiation_type Mo-K\a
_diffrn_radiation_wavelength 0.71073
_diffrn_reflns_limit_h_max 14
_diffrn_reflns_limit_h_min -13
_diffrn_reflns_limit_k_max 25
_diffrn_reflns_limit_k_min -25
_diffrn_reflns_limit_l_max 46
_diffrn_reflns_limit_l_min -46
_diffrn_reflns_reduction_process SAINT
_diffrn_reflns_theta_max 28.00
_diffrn_reflns_theta_min 3.00
_diffrn_standards_decay_% 0.00
_diffrn_standards_number 206
_exptl_absorpt_coefficient_mu 4.294
_exptl_absorpt_correction_T_max 1.000
_exptl_absorpt_correction_T_min 0.556
_exptl_absorpt_correction_type empirical
_exptl_absorpt_process_details '  SADABS'
_exptl_crystal_colour yellow
_exptl_crystal_density_diffrn 1.642
_exptl_crystal_description plate
_exptl_crystal_F_000 3348
_exptl_crystal_size_max 0.500
_exptl_crystal_size_mid 0.450
_exptl_crystal_size_min 0.050
_refine_diff_density_max 3.012
_refine_diff_density_min -2.625
_refine_ls_goodness_of_fit_all 1.007
_refine_ls_goodness_of_fit_obs 1.007
_refine_ls_hydrogen_treatment noref
_refine_ls_matrix_type full
_refine_ls_number_constraints 0
_refine_ls_number_parameters 856
_refine_ls_number_reflns 16557
_refine_ls_number_restraints 0
_refine_ls_R_factor_all 0.044
_refine_ls_R_factor_obs 0.044
_refine_ls_shift/esd_max 0.009
_refine_ls_shift/esd_mean 0.001
_refine_ls_structure_factor_coef Fsqd
_refine_ls_weighting_scheme calc
_refine_ls_wR_factor_obs 0.063
_cod_data_source_file ic901510m_si_003.cif
_cod_data_source_block compound_3.0.25H2O
_cod_original_cell_volume 6813.6(9)
_cod_database_code 4314406
_diffrn_reflns_number_total 131789
_diffrn_reflns_number_independent 16557
_r_int 0.0508
_total_number_of_frames 2580
_time_per_frame_seconds 10
_frame_width_degrees 0.50
_detector_sample_distance_cm 6.50
_conventional_r1_(i>2\s(i)) 0.028
_reflections_with_i>2\s(i) 15201
_refine_diff_density_esd 0.257

loop_
_symmetry_equiv_pos_as_xyz
+x,+y,+z
1/2-x,-y,1/2+z
1/2+x,1/2-y,-z
-x,1/2+y,1/2-z

loop_
_atom_site_aniso_label
_atom_site_aniso_U_11
_atom_site_aniso_U_22
_atom_site_aniso_U_33
_atom_site_aniso_U_12
_atom_site_aniso_U_13
_atom_site_aniso_U_23
_atom_site_aniso_type_symbol
Pt 0.01754(6) 0.01689(6) 0.02071(6) 0.00105(6) 0.00130(6) 0.00208(6) Pt
P1 0.0203(5) 0.0155(5) 0.0209(4) 0.0012(4) 0.0008(4) 0.0007(4) P
P2 0.0212(4) 0.0230(5) 0.0212(4) 0.0016(5) 0.0023(4) 0.0046(5) P
O1 0.025(1) 0.035(2) 0.023(1) 0.006(1) 0.005(1) 0.003(1) O
O2 0.041(2) 0.064(2) 0.031(2) 0.017(2) -0.003(1) 0.003(2) O
O3 0.020(1) 0.022(2) 0.028(1) -0.001(1) -0.003(1) 0.001(1) O
O4 0.050(2) 0.022(2) 0.041(2) 0.004(2) -0.013(2) 0.001(1) O
C1 0.029(2) 0.058(3) 0.019(2) -0.003(2) -0.003(2) 0.004(2) C
C2 0.031(2) 0.108(5) 0.034(2) 0.006(3) 0.010(2) 0.014(3) C
C3 0.023(2) 0.029(2) 0.027(2) -0.006(2) 0.002(2) 0.000(2) C
C4 0.042(3) 0.039(3) 0.029(2) -0.009(2) -0.006(2) -0.004(2) C
Pt* 0.01893(6) 0.01530(6) 0.01852(5) -0.00019(6) 0.00114(6) -0.00170(6) Pt
P1* 0.0201(4) 0.0155(5) 0.0179(4) -0.0005(4) -0.0006(4) -0.0018(4) P
P2* 0.0235(5) 0.0151(5) 0.0184(4) 0.0014(5) 0.0003(4) -0.0007(4) P
O1* 0.028(1) 0.027(2) 0.023(1) 0.000(1) 0.004(1) -0.001(1) O
O2* 0.035(2) 0.041(2) 0.058(2) 0.008(2) -0.013(2) -0.010(2) O
O3* 0.024(1) 0.026(2) 0.027(1) -0.003(1) 0.000(1) -0.004(1) O
O4* 0.051(2) 0.024(2) 0.063(2) -0.002(2) -0.009(2) -0.003(2) O
C1* 0.031(2) 0.036(2) 0.032(2) -0.011(2) -0.003(2) -0.010(2) C
C2* 0.037(3) 0.079(4) 0.036(2) -0.017(3) 0.008(2) -0.021(3) C
C3* 0.029(2) 0.023(2) 0.031(2) -0.006(2) 0.010(2) -0.004(2) C
C4* 0.041(3) 0.037(3) 0.045(3) -0.011(2) 0.004(2) -0.015(2) C
O 0.070(5) 0.045(4) 0.040(4) 0.006(4) -0.008(4) -0.005(4) O
C111 0.023(2) 0.021(2) 0.021(2) 0.002(2) 0.000(2) -0.004(2) C
C112 0.026(2) 0.022(2) 0.036(2) -0.001(2) 0.002(2) 0.002(2) C
C113 0.038(2) 0.034(3) 0.042(2) -0.003(2) -0.022(2) 0.001(2) C
C114 0.028(2) 0.043(3) 0.036(2) 0.010(2) -0.007(2) -0.001(2) C
C115 0.023(2) 0.035(2) 0.034(2) 0.003(2) 0.001(2) -0.004(2) C
C116 0.026(2) 0.032(2) 0.019(2) 0.000(2) 0.002(2) -0.002(2) C
C121 0.015(2) 0.023(2) 0.024(2) 0.001(2) 0.003(2) 0.000(2) C
C122 0.031(2) 0.027(2) 0.028(2) 0.001(2) 0.002(2) 0.004(2) C
C123 0.030(2) 0.040(3) 0.029(2) -0.004(2) -0.007(2) 0.009(2) C
C124 0.033(2) 0.043(3) 0.028(2) -0.005(2) 0.003(2) -0.009(2) C
C125 0.042(3) 0.031(3) 0.031(2) 0.001(2) -0.003(2) -0.008(2) C
C126 0.029(2) 0.024(2) 0.026(2) -0.002(2) 0.001(2) -0.001(2) C
C131 0.028(2) 0.020(2) 0.024(2) -0.001(2) -0.001(2) 0.004(2) C
C132 0.026(2) 0.023(2) 0.038(2) 0.002(2) 0.006(2) 0.006(2) C
C133 0.042(2) 0.026(2) 0.037(2) -0.008(2) -0.001(2) 0.012(2) C
C134 0.041(3) 0.019(2) 0.038(2) -0.004(2) -0.010(2) 0.006(2) C
C135 0.051(3) 0.022(2) 0.034(2) 0.007(2) -0.001(2) -0.002(2) C
C136 0.037(2) 0.021(2) 0.027(2) 0.001(2) 0.003(2) 0.002(2) C
C211 0.027(2) 0.032(2) 0.033(2) 0.005(2) 0.003(2) 0.013(2) C
C212 0.038(3) 0.036(3) 0.078(3) 0.006(2) 0.000(3) 0.027(3) C
C213 0.071(4) 0.042(3) 0.133(5) 0.004(3) 0.005(4) 0.051(3) C
C214 0.050(3) 0.077(4) 0.106(4) 0.027(3) 0.003(3) 0.062(3) C
C215 0.040(3) 0.070(4) 0.054(3) 0.008(3) -0.003(2) 0.039(2) C
C216 0.036(2) 0.047(3) 0.033(2) 0.006(2) -0.005(2) 0.013(2) C
C221 0.021(2) 0.029(2) 0.022(2) -0.006(2) -0.006(2) 0.000(2) C
C222 0.026(2) 0.036(2) 0.020(2) -0.001(2) -0.001(2) -0.003(2) C
C223 0.028(2) 0.049(3) 0.032(2) -0.002(2) 0.007(2) -0.001(2) C
C224 0.043(3) 0.034(3) 0.053(3) -0.012(2) -0.004(2) 0.009(2) C
C225 0.053(3) 0.029(3) 0.053(3) 0.001(3) 0.000(3) 0.005(2) C
C226 0.029(2) 0.026(2) 0.039(2) -0.009(2) -0.001(2) -0.001(2) C
C231 0.033(2) 0.028(2) 0.022(2) -0.008(2) 0.003(2) 0.002(2) C
C232 0.036(2) 0.035(3) 0.033(2) 0.007(2) 0.006(2) 0.003(2) C
C233 0.047(3) 0.034(3) 0.042(3) 0.007(2) 0.013(2) -0.001(2) C
C234 0.046(3) 0.040(3) 0.034(2) -0.010(2) 0.012(2) -0.010(2) C
C235 0.039(2) 0.054(3) 0.025(2) -0.012(3) 0.007(2) -0.004(2) C
C236 0.030(2) 0.047(3) 0.021(2) -0.012(2) 0.004(2) 0.004(2) C
C311 0.023(2) 0.019(2) 0.014(2) 0.001(2) 0.001(1) -0.002(1) C
C312 0.026(2) 0.014(2) 0.027(2) 0.002(2) 0.004(2) -0.003(2) C
C313 0.036(2) 0.018(2) 0.025(2) 0.003(2) 0.000(2) 0.004(2) C
C314 0.029(2) 0.028(2) 0.030(2) 0.006(2) 0.001(2) -0.004(2) C
C315 0.022(2) 0.031(2) 0.026(2) -0.003(2) 0.004(2) -0.004(2) C
C316 0.022(2) 0.026(2) 0.022(2) -0.002(2) -0.004(2) 0.002(2) C
C321 0.023(2) 0.021(2) 0.015(2) -0.009(2) 0.003(2) -0.002(2) C
C322 0.028(2) 0.026(2) 0.024(2) 0.004(2) 0.004(2) -0.004(2) C
C323 0.040(3) 0.030(2) 0.033(2) -0.003(2) 0.005(2) -0.013(2) C
C324 0.042(2) 0.035(2) 0.022(2) -0.011(2) -0.001(2) -0.009(2) C
C325 0.032(2) 0.034(2) 0.026(2) -0.006(2) -0.002(2) -0.004(2) C
C326 0.024(2) 0.024(2) 0.029(2) -0.004(2) -0.006(2) -0.002(2) C
C331 0.031(2) 0.016(2) 0.017(2) 0.000(2) -0.005(2) 0.000(2) C
C332 0.031(2) 0.021(2) 0.022(2) 0.005(2) -0.004(2) -0.003(2) C
C333 0.041(2) 0.019(2) 0.029(2) 0.005(2) -0.010(2) -0.005(2) C
C334 0.042(2) 0.022(2) 0.033(2) -0.005(2) -0.019(2) 0.003(2) C
C335 0.040(3) 0.027(2) 0.041(2) -0.010(2) -0.013(2) 0.009(2) C
C336 0.027(2) 0.026(2) 0.031(2) -0.001(2) -0.002(2) 0.005(2) C
C411 0.033(2) 0.016(2) 0.022(2) 0.000(2) 0.010(2) -0.001(1) C
C412 0.032(2) 0.019(2) 0.037(2) -0.001(2) 0.007(2) -0.002(2) C
C413 0.031(2) 0.023(2) 0.058(3) 0.003(2) 0.015(2) 0.000(2) C
C414 0.052(3) 0.023(2) 0.045(2) -0.003(2) 0.029(2) -0.006(2) C
C415 0.072(3) 0.028(2) 0.028(2) -0.009(3) 0.017(2) -0.007(2) C
C416 0.045(3) 0.023(2) 0.027(2) 0.004(2) 0.008(2) -0.003(2) C
C421 0.027(2) 0.018(2) 0.012(1) -0.003(2) -0.005(2) 0.000(1) C
C422 0.027(2) 0.019(2) 0.020(2) -0.001(2) -0.005(2) -0.004(2) C
C423 0.025(2) 0.031(2) 0.019(2) -0.009(2) -0.002(2) -0.006(2) C
C424 0.042(2) 0.023(2) 0.025(2) -0.010(2) -0.001(2) 0.001(2) C
C425 0.037(2) 0.024(2) 0.024(2) 0.002(2) 0.001(2) -0.003(2) C
C426 0.028(2) 0.018(2) 0.020(2) 0.000(2) 0.001(2) -0.002(2) C
C431 0.031(2) 0.021(2) 0.019(2) 0.004(2) 0.001(2) 0.003(2) C
C432 0.039(2) 0.023(2) 0.025(2) -0.002(2) -0.003(2) 0.005(2) C
C433 0.046(3) 0.041(3) 0.034(2) 0.010(2) -0.008(2) 0.010(2) C
C434 0.046(3) 0.031(2) 0.047(2) 0.009(2) -0.004(2) 0.020(2) C
C435 0.049(3) 0.021(2) 0.047(3) 0.005(2) 0.004(2) 0.009(2) C
C436 0.030(2) 0.013(2) 0.038(2) 0.003(2) 0.002(2) 0.003(2) C

loop_
_atom_site_label
_atom_site_fract_x
_atom_site_fract_y
_atom_site_fract_z
_atom_site_occupancy
_atom_site_U_iso_or_equiv
_atom_site_thermal_displace_type
_atom_site_type_symbol
Pt -0.16172(1) 0.017390(8) 0.042681(4) 1.00 0.01838(3) Uani Pt
P1 -0.30695(9) -0.00333(5) 0.08851(3) 1.00 0.0189(2) Uani P
P2 -0.2791(1) -0.01895(6) -0.00739(3) 1.00 0.0218(2) Uani P
O1 -0.0197(3) 0.0446(2) 0.00403(8) 1.00 0.0276(6) Uani O
O2 0.0953(3) -0.0492(2) 0.02491(9) 1.00 0.0455(7) Uani O
O3 -0.0390(3) 0.0571(2) 0.08358(8) 1.00 0.0233(5) Uani O
O4 -0.1337(3) 0.1637(2) 0.07495(9) 1.00 0.0377(8) Uani O
C1 0.0813(4) 0.0026(3) 0.0046(1) 1.00 0.0355(8) Uani C
C2 0.1836(5) 0.0283(4) -0.0231(1) 1.00 0.058(1) Uani C
C3 -0.0553(4) 0.1247(2) 0.0910(1) 1.00 0.0265(8) Uani C
C4 0.0302(5) 0.1515(3) 0.1226(1) 1.00 0.037(1) Uani C
Pt* 0.12159(1) -.076187(8) 0.271574(4) 1.00 0.01758(3) Uani Pt
P1* 0.26027(9) -0.05795(5) 0.22397(3) 1.00 0.0179(2) Uani P
P2* 0.2382(1) -0.02210(6) 0.31734(3) 1.00 0.0190(2) Uani P
O1* -0.0063(3) -0.1046(2) 0.31452(8) 1.00 0.0261(6) Uani O
O2* -0.1562(3) -0.0318(2) 0.2918(1) 1.00 0.0444(7) Uani O
O3* 0.0012(3) -0.1272(2) 0.23412(8) 1.00 0.0256(6) Uani O
O4* 0.0991(4) -0.2323(2) 0.2459(1) 1.00 0.0457(9) Uani O
C1* -0.1156(4) -0.0792(3) 0.3141(1) 1.00 0.0325(9) Uani C
C2* -0.2037(5) -0.1084(3) 0.3452(1) 1.00 0.051(1) Uani C
C3* 0.0181(4) -0.1954(2) 0.2293(1) 1.00 0.0279(9) Uani C
C4* -0.0709(5) -0.2275(3) 0.2000(1) 1.00 0.040(1) Uani C
O 0.5103(8) 0.3086(4) 0.0051(2) 0.50 0.052(2) Uani O
C111 -0.4609(4) 0.0384(2) 0.0794(1) 1.00 0.0219(8) Uani C
C112 -0.4567(4) 0.1051(2) 0.0609(1) 1.00 0.0279(9) Uani C
C113 -0.5662(5) 0.1413(3) 0.0523(1) 1.00 0.0380(9) Uani C
C114 -0.6858(4) 0.1101(3) 0.0607(1) 1.00 0.0355(9) Uani C
C115 -0.6922(4) 0.0441(3) 0.0790(1) 1.00 0.0306(8) Uani C
C116 -0.5807(4) 0.0084(2) 0.0886(1) 1.00 0.0255(7) Uani C
C121 -0.2624(3) 0.0325(2) 0.1355(1) 1.00 0.0289(7) Uani C
C122 -0.1831(4) -0.0069(2) 0.1595(1) 1.00 0.0289(8) Uani C
C123 -0.1464(4) 0.0218(3) 0.1947(1) 1.00 0.0333(8) Uani C
C124 -0.1873(4) 0.0882(3) 0.2059(1) 1.00 0.0342(9) Uani C
C125 -0.2677(5) 0.1283(3) 0.1821(1) 1.00 0.034(1) Uani C
C126 -0.3039(4) 0.1000(2) 0.1469(1) 1.00 0.0265(8) Uani C
C131 -0.3204(4) -0.0987(2) 0.0987(1) 1.00 0.0239(8) Uani C
C132 -0.4001(4) -0.1257(2) 0.1270(1) 1.00 0.0291(9) Uani C
C133 -0.3937(5) -0.1981(3) 0.1371(1) 1.00 0.035(1) Uani C
C134 -0.3059(5) -0.2429(2) 0.1189(1) 1.00 0.033(1) Uani C
C135 -0.2284(5) -0.2163(3) 0.0912(1) 1.00 0.035(1) Uani C
C136 -0.2350(4) -0.1441(2) 0.0804(1) 1.00 0.0284(9) Uani C
C211 -0.3605(4) 0.0576(2) -0.0287(1) 1.00 0.0306(8) Uani C
C212 -0.3060(5) 0.1240(3) -0.0244(2) 1.00 0.051(1) Uani C
C213 -0.3637(7) 0.1848(3) -0.0411(2) 1.00 0.082(2) Uani C
C214 -0.4765(6) 0.1757(4) -0.0616(2) 1.00 0.077(2) Uani C
C215 -0.5288(5) 0.1096(3) -0.0662(2) 1.00 0.054(1) Uani C
C216 -0.4728(5) 0.0508(3) -0.0501(1) 1.00 0.039(1) Uani C
C221 -0.4018(4) -0.0889(2) -0.0015(1) 1.00 0.0236(7) Uani C
C222 -0.5250(4) -0.0715(3) 0.0107(1) 1.00 0.0275(8) Uani C
C223 -0.6131(5) -0.1252(3) 0.0172(1) 1.00 0.037(1) Uani C
C224 -0.5805(5) -0.1963(3) 0.0110(2) 1.00 0.043(1) Uani C
C225 -0.4607(6) -0.2125(3) -0.0018(2) 1.00 0.044(1) Uani C
C226 -0.3718(4) -0.1603(2) -0.0078(1) 1.00 0.031(1) Uani C
C231 -0.1846(4) -0.0567(2) -0.0463(1) 1.00 0.0279(9) Uani C
C232 -0.0853(4) -0.1034(3) -0.0389(1) 1.00 0.035(1) Uani C
C233 -0.0194(5) -0.1362(3) -0.0689(1) 1.00 0.040(1) Uani C
C234 -0.0533(5) -0.1210(3) -0.1063(1) 1.00 0.040(1) Uani C
C235 -0.1519(5) -0.0750(3) -0.1136(1) 1.00 0.0393(9) Uani C
C236 -0.2167(4) -0.0420(3) -0.0843(1) 1.00 0.0325(8) Uani C
C311 0.4138(4) -0.0981(2) 0.2362(1) 1.00 0.0189(7) Uani C
C312 0.4079(4) -0.1586(2) 0.2596(1) 1.00 0.0224(8) Uani C
C313 0.5228(4) -0.1921(2) 0.2711(1) 1.00 0.0261(9) Uani C
C314 0.6377(4) -0.1671(2) 0.2594(1) 1.00 0.0290(9) Uani C
C315 0.6448(4) -0.1082(2) 0.2358(1) 1.00 0.0263(8) Uani C
C316 0.5340(4) -0.0734(2) 0.2240(1) 1.00 0.0236(7) Uani C
C321 0.2197(4) -0.1013(2) 0.1786(1) 1.00 0.0199(7) Uani C
C322 0.2658(4) -0.1691(2) 0.1698(1) 1.00 0.0258(8) Uani C
C323 0.2351(5) -0.2003(3) 0.1347(1) 1.00 0.034(1) Uani C
C324 0.1606(5) -0.1641(3) 0.1091(1) 1.00 0.0332(9) Uani C
C325 0.1118(4) -0.0976(2) 0.1176(1) 1.00 0.0304(9) Uani C
C326 0.1422(4) -0.0660(2) 0.1525(1) 1.00 0.0256(8) Uani C
C331 0.2719(4) 0.0366(2) 0.2102(1) 1.00 0.0210(8) Uani C
C332 0.1811(4) 0.0824(2) 0.2239(1) 1.00 0.0247(8) Uani C
C333 0.1763(5) 0.1534(2) 0.2116(1) 1.00 0.0298(9) Uani C
C334 0.2646(5) 0.1777(2) 0.1862(1) 1.00 0.0322(9) Uani C
C335 0.3559(5) 0.1317(3) 0.1716(1) 1.00 0.036(1) Uani C
C336 0.3594(4) 0.0612(2) 0.1833(1) 1.00 0.0280(8) Uani C
C411 0.1383(4) 0.0355(2) 0.3471(1) 1.00 0.0237(8) Uani C
C412 0.0323(4) 0.0682(2) 0.3324(1) 1.00 0.0293(9) Uani C
C413 -0.0376(5) 0.1183(3) 0.3539(1) 1.00 0.037(1) Uani C
C414 0.0001(5) 0.1353(3) 0.3895(1) 1.00 0.039(1) Uani C
C415 0.1078(6) 0.1036(3) 0.4054(1) 1.00 0.043(1) Uani C
C416 0.1775(5) 0.0542(2) 0.3842(1) 1.00 0.0315(9) Uani C
C421 0.3662(4) 0.0400(2) 0.30454(9) 1.00 0.0189(7) Uani C
C422 0.4913(4) 0.0158(2) 0.2981(1) 1.00 0.0189(7) Uani C
C423 0.5874(4) 0.0640(2) 0.2864(1) 1.00 0.0222(7) Uani C
C424 0.5567(5) 0.1363(2) 0.2818(1) 1.00 0.0301(9) Uani C
C425 0.4333(4) 0.1594(2) 0.2883(1) 1.00 0.0282(9) Uani C
C426 0.3405(4) 0.1126(2) 0.3000(1) 1.00 0.0220(8) Uani C
C431 0.3087(4) -0.0878(2) 0.3497(1) 1.00 0.0236(8) Uani C
C432 0.4169(4) -0.0717(2) 0.3717(1) 1.00 0.0289(8) Uani C
C433 0.4663(5) -0.1224(3) 0.3970(1) 1.00 0.041(1) Uani C
C434 0.4072(5) -0.1884(3) 0.4005(1) 1.00 0.042(1) Uani C
C435 0.3011(5) -0.2049(3) 0.3783(1) 1.00 0.039(1) Uani C
C436 0.2523(4) -0.1549(2) 0.3527(1) 1.00 0.0268(9) Uani C
H1 0.2646 0.0182 -0.0104 1.00 0.0658 Uiso H
H2 0.1835 0.0057 -0.0476 1.00 0.0658 Uiso H
H3 0.1819 0.0813 -0.0271 1.00 0.0658 Uiso H
H4 0.1102 0.1683 0.1119 1.00 0.0421 Uiso H
H5 -0.0112 0.1915 0.1360 1.00 0.0421 Uiso H
H6 0.0473 0.1137 0.1410 1.00 0.0421 Uiso H
H7 -0.1666 -0.1532 0.3551 1.00 0.0558 Uiso H
H8 -0.2113 -0.0750 0.3664 1.00 0.0558 Uiso H
H9 -0.2885 -0.1191 0.3354 1.00 0.0558 Uiso H
H10 -0.0255 -0.2333 0.1757 1.00 0.0454 Uiso H
H11 -0.1026 -0.2737 0.2082 1.00 0.0454 Uiso H
H12 -0.1441 -0.1956 0.1956 1.00 0.0454 Uiso H
H13 -0.3745 0.1257 0.0542 1.00 0.0306 Uiso H
H14 -0.5619 0.1882 0.0404 1.00 0.0417 Uiso H
H15 -0.7641 0.1348 0.0538 1.00 0.0392 Uiso H
H16 -0.7748 0.0230 0.0850 1.00 0.0337 Uiso H
H17 -0.5851 -0.0375 0.1016 1.00 0.0280 Uiso H
H18 -0.1534 -0.0540 0.1519 1.00 0.0317 Uiso H
H19 -0.0912 -0.0058 0.2115 1.00 0.0366 Uiso H
H20 -0.1605 0.1075 0.2304 1.00 0.0382 Uiso H
H21 -0.2978 0.1752 0.1899 1.00 0.0381 Uiso H
H22 -0.3587 0.1277 0.1301 1.00 0.0292 Uiso H
H23 -0.4604 -0.0942 0.1399 1.00 0.0320 Uiso H
H24 -0.4500 -0.2171 0.1567 1.00 0.0384 Uiso H
H25 -0.3003 -0.2931 0.1260 1.00 0.0361 Uiso H
H26 -0.1675 -0.2477 0.0786 1.00 0.0390 Uiso H
H27 -0.1801 -0.1260 0.0602 1.00 0.0313 Uiso H
H28 -0.2274 0.1292 -0.0099 1.00 0.0557 Uiso H
H29 -0.3256 0.2320 -0.0382 1.00 0.0901 Uiso H
H30 -0.5185 0.2171 -0.0727 1.00 0.0854 Uiso H
H31 -0.6067 0.1041 -0.0810 1.00 0.0602 Uiso H
H32 -0.5114 0.0039 -0.0535 1.00 0.0427 Uiso H
H33 -0.5487 -0.0218 0.0147 1.00 0.0302 Uiso H
H34 -0.6984 -0.1132 0.0261 1.00 0.0400 Uiso H
H35 -0.6425 -0.2340 0.0156 1.00 0.0477 Uiso H
H36 -0.4383 -0.2622 -0.0066 1.00 0.0493 Uiso H
H37 -0.2868 -0.1732 -0.0167 1.00 0.0344 Uiso H
H38 -0.0610 -0.1135 -0.0127 1.00 0.0382 Uiso H
H39 0.0498 -0.1695 -0.0635 1.00 0.0449 Uiso H
H40 -0.0069 -0.1430 -0.1273 1.00 0.0440 Uiso H
H41 -0.1765 -0.0655 -0.1399 1.00 0.0432 Uiso H
H42 -0.2851 -0.0084 -0.0900 1.00 0.0358 Uiso H
H43 0.3258 -0.1774 0.2679 1.00 0.0246 Uiso H
H44 0.5192 -0.2337 0.2877 1.00 0.0287 Uiso H
H45 0.7156 -0.1908 0.2676 1.00 0.0319 Uiso H
H46 0.7277 -0.0909 0.2273 1.00 0.0289 Uiso H
H47 0.5397 -0.0320 0.2074 1.00 0.0259 Uiso H
H48 0.3192 -0.1947 0.1879 1.00 0.0284 Uiso H
H49 0.2666 -0.2478 0.1285 1.00 0.0378 Uiso H
H50 0.1419 -0.1857 0.0845 1.00 0.0364 Uiso H
H51 0.0568 -0.0730 0.0995 1.00 0.0334 Uiso H
H52 0.1089 -0.0188 0.1586 1.00 0.0282 Uiso H
H53 0.1190 0.0654 0.2425 1.00 0.0271 Uiso H
H54 0.1104 0.1854 0.2212 1.00 0.0328 Uiso H
H55 0.2635 0.2275 0.1783 1.00 0.0354 Uiso H
H56 0.4176 0.1491 0.1530 1.00 0.0398 Uiso H
H57 0.4229 0.0287 0.1728 1.00 0.0308 Uiso H
H58 0.0047 0.0566 0.3066 1.00 0.0322 Uiso H
H59 -0.1133 0.1407 0.3431 1.00 0.0409 Uiso H
H60 -0.0483 0.1701 0.4041 1.00 0.0438 Uiso H
H61 0.1342 0.1159 0.4311 1.00 0.0468 Uiso H
H62 0.2535 0.0323 0.3952 1.00 0.0347 Uiso H
H63 0.5118 -0.0345 0.3016 1.00 0.0244 Uiso H
H64 0.6739 0.0473 0.2817 1.00 0.0277 Uiso H
H65 0.6221 0.1702 0.2740 1.00 0.0331 Uiso H
H66 0.4119 0.2096 0.2846 1.00 0.0310 Uiso H
H67 0.2550 0.1304 0.3053 1.00 0.0242 Uiso H
H68 0.4575 -0.0252 0.3694 1.00 0.0318 Uiso H
H69 0.5418 -0.1114 0.4121 1.00 0.0442 Uiso H
H70 0.4401 -0.2233 0.4185 1.00 0.0453 Uiso H
H71 0.2608 -0.2516 0.3807 1.00 0.0431 Uiso H
H72 0.1789 -0.1669 0.3369 1.00 0.0296 Uiso H
H73 0.5880 0.2811 -0.0004 0.50 0.0571 Uiso H
H74 0.4716 0.2838 0.0268 0.50 0.0571 Uiso H

loop_
_atom_type_symbol
_atom_type_oxidation_number
_atom_type_number_in_cell
_atom_type_scat_dispersion_real
_atom_type_scat_dispersion_imag
_atom_type_scat_source
Pt 0 8 -2.3520 8.3880 'International Tables Vol IV Table 2.2A'
P 0 16 0.0900 0.0950 'International Tables Vol IV Table 2.2A'
O 0 34 0.0080 0.0060 'International Tables Vol IV Table 2.2A'
C 0 320 0.0020 0.0020 'International Tables Vol IV Table 2.2A'
H 0 292 0.0000 0.0000 'International Tables Vol IV Table 2.2A'

loop_
_geom_angle_atom_site_label_1
_geom_angle_atom_site_label_2
_geom_angle_atom_site_label_3
_geom_angle
_geom_angle_site_symmetry_1
_geom_angle_site_symmetry_2
_geom_angle_site_symmetry_3
_geom_angle_publ_flag
P1 Pt P2 97.9(1) 1_555 1_555 1_555 yes
P1 Pt O1 174.1(1) 1_555 1_555 1_555 yes
P1 Pt O3 89.2(1) 1_555 1_555 1_555 yes
P2 Pt O1 87.4(1) 1_555 1_555 1_555 yes
P2 Pt O3 172.6(1) 1_555 1_555 1_555 yes
O1 Pt O3 85.4(1) 1_555 1_555 1_555 yes
Pt P1 C111 113.6(1) 1_555 1_555 1_555 yes
Pt P1 C121 114.0(1) 1_555 1_555 1_555 yes
Pt P1 C131 111.2(1) 1_555 1_555 1_555 yes
C111 P1 C121 103.0(2) 1_555 1_555 1_555 yes
C111 P1 C131 112.7(2) 1_555 1_555 1_555 yes
C121 P1 C131 101.6(2) 1_555 1_555 1_555 yes
Pt P2 C211 109.8(1) 1_555 1_555 1_555 yes
Pt P2 C221 120.4(1) 1_555 1_555 1_555 yes
Pt P2 C231 113.9(1) 1_555 1_555 1_555 yes
C211 P2 C221 106.1(2) 1_555 1_555 1_555 yes
C211 P2 C231 104.4(2) 1_555 1_555 1_555 yes
C221 P2 C231 100.7(2) 1_555 1_555 1_555 yes
Pt O1 C1 114.8(3) 1_555 1_555 1_555 yes
Pt O3 C3 114.0(2) 1_555 1_555 1_555 yes
O1 C1 O2 125.6(4) 1_555 1_555 1_555 yes
O1 C1 C2 111.6(4) 1_555 1_555 1_555 yes
O2 C1 C2 122.8(5) 1_555 1_555 1_555 yes
C1 C2 H1 105.0 1_555 1_555 1_555 yes
C1 C2 H2 115.6 1_555 1_555 1_555 yes
C1 C2 H3 112.8 1_555 1_555 1_555 yes
H1 C2 H2 109.0 1_555 1_555 1_555 yes
H1 C2 H3 105.7 1_555 1_555 1_555 yes
H2 C2 H3 108.2 1_555 1_555 1_555 yes
O3 C3 O4 124.8(4) 1_555 1_555 1_555 yes
O3 C3 C4 113.0(4) 1_555 1_555 1_555 yes
O4 C3 C4 122.2(4) 1_555 1_555 1_555 yes
C3 C4 H4 109.5 1_555 1_555 1_555 yes
C3 C4 H5 110.0 1_555 1_555 1_555 yes
C3 C4 H6 110.7 1_555 1_555 1_555 yes
H4 C4 H5 108.6 1_555 1_555 1_555 yes
H4 C4 H6 109.5 1_555 1_555 1_555 yes
H5 C4 H6 108.6 1_555 1_555 1_555 yes
P1* Pt* P2* 96.4(1) 1_555 1_555 1_555 yes
P1* Pt* O1* 174.0(1) 1_555 1_555 1_555 yes
P1* Pt* O3* 89.5(1) 1_555 1_555 1_555 yes
P2* Pt* O1* 87.0(1) 1_555 1_555 1_555 yes
P2* Pt* O3* 174.1(1) 1_555 1_555 1_555 yes
O1* Pt* O3* 87.2(1) 1_555 1_555 1_555 yes
Pt* P1* C311 109.5(1) 1_555 1_555 1_555 yes
Pt* P1* C321 115.5(1) 1_555 1_555 1_555 yes
Pt* P1* C331 112.7(1) 1_555 1_555 1_555 yes
C311 P1* C321 103.0(2) 1_555 1_555 1_555 yes
C311 P1* C331 113.5(2) 1_555 1_555 1_555 yes
C321 P1* C331 102.3(2) 1_555 1_555 1_555 yes
Pt* P2* C411 111.2(1) 1_555 1_555 1_555 yes
Pt* P2* C421 120.4(1) 1_555 1_555 1_555 yes
Pt* P2* C431 111.0(1) 1_555 1_555 1_555 yes
C411 P2* C421 100.6(2) 1_555 1_555 1_555 yes
C411 P2* C431 105.9(2) 1_555 1_555 1_555 yes
C421 P2* C431 106.5(2) 1_555 1_555 1_555 yes
Pt* O1* C1* 119.2(3) 1_555 1_555 1_555 yes
Pt* O3* C3* 117.1(3) 1_555 1_555 1_555 yes
O1* C1* O2* 126.1(4) 1_555 1_555 1_555 yes
O1* C1* C2* 114.3(4) 1_555 1_555 1_555 yes
O2* C1* C2* 119.5(4) 1_555 1_555 1_555 yes
C1* C2* H7 108.5 1_555 1_555 1_555 yes
C1* C2* H8 111.4 1_555 1_555 1_555 yes
C1* C2* H9 111.9 1_555 1_555 1_555 yes
H7 C2* H8 107.7 1_555 1_555 1_555 yes
H7 C2* H9 108.0 1_555 1_555 1_555 yes
H8 C2* H9 109.2 1_555 1_555 1_555 yes
O3* C3* O4* 125.4(4) 1_555 1_555 1_555 yes
O3* C3* C4* 113.3(4) 1_555 1_555 1_555 yes
O4* C3* C4* 121.3(4) 1_555 1_555 1_555 yes
C3* C4* H10 109.6 1_555 1_555 1_555 yes
C3* C4* H11 111.3 1_555 1_555 1_555 yes
C3* C4* H12 110.2 1_555 1_555 1_555 yes
H10 C4* H11 109.0 1_555 1_555 1_555 yes
H10 C4* H12 108.0 1_555 1_555 1_555 yes
H11 C4* H12 108.7 1_555 1_555 1_555 yes
H73 O H74 104.3 1_555 1_555 1_555 yes
P1 C111 C112 115.7(3) 1_555 1_555 1_555 yes
P1 C111 C116 125.3(3) 1_555 1_555 1_555 yes
C112 C111 C116 119.0(4) 1_555 1_555 1_555 yes
C111 C112 C113 121.1(4) 1_555 1_555 1_555 yes
C111 C112 H13 119.4 1_555 1_555 1_555 yes
C113 C112 H13 119.4 1_555 1_555 1_555 yes
C112 C113 C114 119.5(5) 1_555 1_555 1_555 yes
C112 C113 H14 120.3 1_555 1_555 1_555 yes
C114 C113 H14 120.3 1_555 1_555 1_555 yes
C113 C114 C115 120.4(4) 1_555 1_555 1_555 yes
C113 C114 H15 119.8 1_555 1_555 1_555 yes
C115 C114 H15 119.8 1_555 1_555 1_555 yes
C114 C115 C116 119.9(4) 1_555 1_555 1_555 yes
C114 C115 H16 120.1 1_555 1_555 1_555 yes
C116 C115 H16 120.1 1_555 1_555 1_555 yes
C111 C116 C115 120.1(4) 1_555 1_555 1_555 yes
C111 C116 H17 119.9 1_555 1_555 1_555 yes
C115 C116 H17 119.9 1_555 1_555 1_555 yes
P1 C121 C122 120.0(3) 1_555 1_555 1_555 yes
P1 C121 C126 120.5(3) 1_555 1_555 1_555 yes
C122 C121 C126 119.5(4) 1_555 1_555 1_555 yes
C121 C122 C123 119.6(4) 1_555 1_555 1_555 yes
C121 C122 H18 120.2 1_555 1_555 1_555 yes
C123 C122 H18 120.2 1_555 1_555 1_555 yes
C122 C123 C124 121.0(4) 1_555 1_555 1_555 yes
C122 C123 H19 119.5 1_555 1_555 1_555 yes
C124 C123 H19 119.5 1_555 1_555 1_555 yes
C123 C124 C125 120.0(4) 1_555 1_555 1_555 yes
C123 C124 H20 120.0 1_555 1_555 1_555 yes
C125 C124 H20 120.0 1_555 1_555 1_555 yes
C124 C125 C126 119.2(4) 1_555 1_555 1_555 yes
C124 C125 H21 120.4 1_555 1_555 1_555 yes
C126 C125 H21 120.4 1_555 1_555 1_555 yes
C121 C126 C125 120.8(4) 1_555 1_555 1_555 yes
C121 C126 H22 119.6 1_555 1_555 1_555 yes
C125 C126 H22 119.6 1_555 1_555 1_555 yes
P1 C131 C132 122.7(3) 1_555 1_555 1_555 yes
P1 C131 C136 117.2(3) 1_555 1_555 1_555 yes
C132 C131 C136 119.6(4) 1_555 1_555 1_555 yes
C131 C132 C133 120.1(4) 1_555 1_555 1_555 yes
C131 C132 H23 120.0 1_555 1_555 1_555 yes
C133 C132 H23 120.0 1_555 1_555 1_555 yes
C132 C133 C134 119.7(4) 1_555 1_555 1_555 yes
C132 C133 H24 120.1 1_555 1_555 1_555 yes
C134 C133 H24 120.1 1_555 1_555 1_555 yes
C133 C134 C135 119.9(4) 1_555 1_555 1_555 yes
C133 C134 H25 120.0 1_555 1_555 1_555 yes
C135 C134 H25 120.0 1_555 1_555 1_555 yes
C134 C135 C136 121.0(4) 1_555 1_555 1_555 yes
C134 C135 H26 119.5 1_555 1_555 1_555 yes
C136 C135 H26 119.5 1_555 1_555 1_555 yes
C131 C136 C135 119.7(4) 1_555 1_555 1_555 yes
C131 C136 H27 120.2 1_555 1_555 1_555 yes
C135 C136 H27 120.2 1_555 1_555 1_555 yes
P2 C211 C212 118.0(4) 1_555 1_555 1_555 yes
P2 C211 C216 122.7(4) 1_555 1_555 1_555 yes
C212 C211 C216 119.3(5) 1_555 1_555 1_555 yes
C211 C212 C213 120.2(5) 1_555 1_555 1_555 yes
C211 C212 H28 119.9 1_555 1_555 1_555 yes
C213 C212 H28 119.9 1_555 1_555 1_555 yes
C212 C213 C214 118.4(6) 1_555 1_555 1_555 yes
C212 C213 H29 120.8 1_555 1_555 1_555 yes
C214 C213 H29 120.8 1_555 1_555 1_555 yes
C213 C214 C215 120.9(6) 1_555 1_555 1_555 yes
C213 C214 H30 119.5 1_555 1_555 1_555 yes
C215 C214 H30 119.5 1_555 1_555 1_555 yes
C214 C215 C216 120.6(5) 1_555 1_555 1_555 yes
C214 C215 H31 119.7 1_555 1_555 1_555 yes
C216 C215 H31 119.7 1_555 1_555 1_555 yes
C211 C216 C215 120.5(5) 1_555 1_555 1_555 yes
C211 C216 H32 119.7 1_555 1_555 1_555 yes
C215 C216 H32 119.7 1_555 1_555 1_555 yes
P2 C221 C222 120.7(3) 1_555 1_555 1_555 yes
P2 C221 C226 120.5(3) 1_555 1_555 1_555 yes
C222 C221 C226 118.8(4) 1_555 1_555 1_555 yes
C221 C222 C223 119.7(4) 1_555 1_555 1_555 yes
C221 C222 H33 120.2 1_555 1_555 1_555 yes
C223 C222 H33 120.2 1_555 1_555 1_555 yes
C222 C223 C224 120.5(5) 1_555 1_555 1_555 yes
C222 C223 H34 119.8 1_555 1_555 1_555 yes
C224 C223 H34 119.8 1_555 1_555 1_555 yes
C223 C224 C225 119.3(5) 1_555 1_555 1_555 yes
C223 C224 H35 120.4 1_555 1_555 1_555 yes
C225 C224 H35 120.4 1_555 1_555 1_555 yes
C224 C225 C226 121.2(5) 1_555 1_555 1_555 yes
C224 C225 H36 119.4 1_555 1_555 1_555 yes
C226 C225 H36 119.4 1_555 1_555 1_555 yes
C221 C226 C225 120.6(4) 1_555 1_555 1_555 yes
C221 C226 H37 119.7 1_555 1_555 1_555 yes
C225 C226 H37 119.7 1_555 1_555 1_555 yes
P2 C231 C232 120.7(3) 1_555 1_555 1_555 yes
P2 C231 C236 120.3(3) 1_555 1_555 1_555 yes
C232 C231 C236 118.9(4) 1_555 1_555 1_555 yes
C231 C232 C233 120.4(4) 1_555 1_555 1_555 yes
C231 C232 H38 119.8 1_555 1_555 1_555 yes
C233 C232 H38 119.8 1_555 1_555 1_555 yes
C232 C233 C234 119.7(5) 1_555 1_555 1_555 yes
C232 C233 H39 120.2 1_555 1_555 1_555 yes
C234 C233 H39 120.2 1_555 1_555 1_555 yes
C233 C234 C235 119.9(5) 1_555 1_555 1_555 yes
C233 C234 H40 120.0 1_555 1_555 1_555 yes
C235 C234 H40 120.0 1_555 1_555 1_555 yes
C234 C235 C236 120.8(4) 1_555 1_555 1_555 yes
C234 C235 H41 119.6 1_555 1_555 1_555 yes
C236 C235 H41 119.6 1_555 1_555 1_555 yes
C231 C236 C235 120.3(4) 1_555 1_555 1_555 yes
C231 C236 H42 119.9 1_555 1_555 1_555 yes
C235 C236 H42 119.9 1_555 1_555 1_555 yes
P1* C311 C312 115.6(3) 1_555 1_555 1_555 yes
P1* C311 C316 125.6(3) 1_555 1_555 1_555 yes
C312 C311 C316 118.8(4) 1_555 1_555 1_555 yes
C311 C312 C313 119.2(4) 1_555 1_555 1_555 yes
C311 C312 H43 120.4 1_555 1_555 1_555 yes
C313 C312 H43 120.4 1_555 1_555 1_555 yes
C312 C313 C314 121.1(4) 1_555 1_555 1_555 yes
C312 C313 H44 119.4 1_555 1_555 1_555 yes
C314 C313 H44 119.4 1_555 1_555 1_555 yes
C313 C314 C315 120.3(4) 1_555 1_555 1_555 yes
C313 C314 H45 119.8 1_555 1_555 1_555 yes
C315 C314 H45 119.8 1_555 1_555 1_555 yes
C314 C315 C316 120.4(4) 1_555 1_555 1_555 yes
C314 C315 H46 119.8 1_555 1_555 1_555 yes
C316 C315 H46 119.8 1_555 1_555 1_555 yes
C311 C316 C315 120.1(4) 1_555 1_555 1_555 yes
C311 C316 H47 119.9 1_555 1_555 1_555 yes
C315 C316 H47 119.9 1_555 1_555 1_555 yes
P1* C321 C322 121.0(3) 1_555 1_555 1_555 yes
P1* C321 C326 119.7(3) 1_555 1_555 1_555 yes
C322 C321 C326 119.3(4) 1_555 1_555 1_555 yes
C321 C322 C323 119.7(4) 1_555 1_555 1_555 yes
C321 C322 H48 120.2 1_555 1_555 1_555 yes
C323 C322 H48 120.2 1_555 1_555 1_555 yes
C322 C323 C324 120.2(4) 1_555 1_555 1_555 yes
C322 C323 H49 119.9 1_555 1_555 1_555 yes
C324 C323 H49 119.9 1_555 1_555 1_555 yes
C323 C324 C325 121.0(4) 1_555 1_555 1_555 yes
C323 C324 H50 119.5 1_555 1_555 1_555 yes
C325 C324 H50 119.5 1_555 1_555 1_555 yes
C324 C325 C326 119.2(4) 1_555 1_555 1_555 yes
C324 C325 H51 120.4 1_555 1_555 1_555 yes
C326 C325 H51 120.4 1_555 1_555 1_555 yes
C321 C326 C325 120.6(4) 1_555 1_555 1_555 yes
C321 C326 H52 119.7 1_555 1_555 1_555 yes
C325 C326 H52 119.7 1_555 1_555 1_555 yes
P1* C331 C332 117.7(3) 1_555 1_555 1_555 yes
P1* C331 C336 122.6(3) 1_555 1_555 1_555 yes
C332 C331 C336 119.3(4) 1_555 1_555 1_555 yes
C331 C332 C333 120.7(4) 1_555 1_555 1_555 yes
C331 C332 H53 119.6 1_555 1_555 1_555 yes
C333 C332 H53 119.6 1_555 1_555 1_555 yes
C332 C333 C334 119.7(4) 1_555 1_555 1_555 yes
C332 C333 H54 120.2 1_555 1_555 1_555 yes
C334 C333 H54 120.2 1_555 1_555 1_555 yes
C333 C334 C335 120.3(4) 1_555 1_555 1_555 yes
C333 C334 H55 119.9 1_555 1_555 1_555 yes
C335 C334 H55 119.9 1_555 1_555 1_555 yes
C334 C335 C336 120.1(4) 1_555 1_555 1_555 yes
C334 C335 H56 120.0 1_555 1_555 1_555 yes
C336 C335 H56 120.0 1_555 1_555 1_555 yes
C331 C336 C335 119.9(4) 1_555 1_555 1_555 yes
C331 C336 H57 120.0 1_555 1_555 1_555 yes
C335 C336 H57 120.0 1_555 1_555 1_555 yes
P2* C411 C412 120.8(3) 1_555 1_555 1_555 yes
P2* C411 C416 120.5(3) 1_555 1_555 1_555 yes
C412 C411 C416 118.3(4) 1_555 1_555 1_555 yes
C411 C412 C413 121.1(4) 1_555 1_555 1_555 yes
C411 C412 H58 119.5 1_555 1_555 1_555 yes
C413 C412 H58 119.5 1_555 1_555 1_555 yes
C412 C413 C414 120.1(4) 1_555 1_555 1_555 yes
C412 C413 H59 119.9 1_555 1_555 1_555 yes
C414 C413 H59 119.9 1_555 1_555 1_555 yes
C413 C414 C415 120.6(5) 1_555 1_555 1_555 yes
C413 C414 H60 119.7 1_555 1_555 1_555 yes
C415 C414 H60 119.7 1_555 1_555 1_555 yes
C414 C415 C416 119.7(4) 1_555 1_555 1_555 yes
C414 C415 H61 120.2 1_555 1_555 1_555 yes
C416 C415 H61 120.2 1_555 1_555 1_555 yes
C411 C416 C415 120.3(4) 1_555 1_555 1_555 yes
C411 C416 H62 119.9 1_555 1_555 1_555 yes
C415 C416 H62 119.9 1_555 1_555 1_555 yes
P2* C421 C422 121.2(3) 1_555 1_555 1_555 yes
P2* C421 C426 120.4(3) 1_555 1_555 1_555 yes
C422 C421 C426 118.4(4) 1_555 1_555 1_555 yes
C421 C422 C423 120.3(4) 1_555 1_555 1_555 yes
C421 C422 H63 119.8 1_555 1_555 1_555 yes
C423 C422 H63 119.8 1_555 1_555 1_555 yes
C422 C423 C424 119.2(4) 1_555 1_555 1_555 yes
C422 C423 H64 120.4 1_555 1_555 1_555 yes
C424 C423 H64 120.4 1_555 1_555 1_555 yes
C423 C424 C425 119.9(4) 1_555 1_555 1_555 yes
C423 C424 H65 120.0 1_555 1_555 1_555 yes
C425 C424 H65 120.0 1_555 1_555 1_555 yes
C424 C425 C426 120.8(4) 1_555 1_555 1_555 yes
C424 C425 H66 119.6 1_555 1_555 1_555 yes
C426 C425 H66 119.6 1_555 1_555 1_555 yes
C421 C426 C425 121.4(4) 1_555 1_555 1_555 yes
C421 C426 H67 119.3 1_555 1_555 1_555 yes
C425 C426 H67 119.3 1_555 1_555 1_555 yes
P2* C431 C432 121.6(3) 1_555 1_555 1_555 yes
P2* C431 C436 118.9(3) 1_555 1_555 1_555 yes
C432 C431 C436 119.5(4) 1_555 1_555 1_555 yes
C431 C432 C433 120.2(4) 1_555 1_555 1_555 yes
C431 C432 H68 119.9 1_555 1_555 1_555 yes
C433 C432 H68 119.9 1_555 1_555 1_555 yes
C432 C433 C434 119.6(5) 1_555 1_555 1_555 yes
C432 C433 H69 120.2 1_555 1_555 1_555 yes
C434 C433 H69 120.2 1_555 1_555 1_555 yes
C433 C434 C435 120.4(5) 1_555 1_555 1_555 yes
C433 C434 H70 119.8 1_555 1_555 1_555 yes
C435 C434 H70 119.8 1_555 1_555 1_555 yes
C434 C435 C436 120.2(4) 1_555 1_555 1_555 yes
C434 C435 H71 119.9 1_555 1_555 1_555 yes
C436 C435 H71 119.9 1_555 1_555 1_555 yes
C431 C436 C435 120.0(4) 1_555 1_555 1_555 yes
C431 C436 H72 120.0 1_555 1_555 1_555 yes
C435 C436 H72 120.0 1_555 1_555 1_555 yes

loop_
_geom_bond_atom_site_label_1
_geom_bond_atom_site_label_2
_geom_bond_distance
_geom_bond_site_symmetry_1
_geom_bond_site_symmetry_2
_geom_bond_publ_flag
Pt P1 2.240(1) 1_555 1_555 yes
Pt P2 2.243(1) 1_555 1_555 yes
Pt O1 2.070(3) 1_555 1_555 yes
Pt O3 2.059(3) 1_555 1_555 yes
P1 C111 1.813(4) 1_555 1_555 yes
P1 C121 1.835(4) 1_555 1_555 yes
P1 C131 1.820(4) 1_555 1_555 yes
P2 C211 1.822(5) 1_555 1_555 yes
P2 C221 1.840(4) 1_555 1_555 yes
P2 C231 1.823(4) 1_555 1_555 yes
O1 C1 1.312(6) 1_555 1_555 yes
O2 C1 1.210(6) 1_555 1_555 yes
O3 C3 1.298(5) 1_555 1_555 yes
O4 C3 1.231(5) 1_555 1_555 yes
C1 C2 1.519(7) 1_555 1_555 yes
C2 H1 0.974 1_555 1_555 yes
C2 H2 0.957 1_555 1_555 yes
C2 H3 0.998 1_555 1_555 yes
C3 C4 1.508(6) 1_555 1_555 yes
C4 H4 0.968 1_555 1_555 yes
C4 H5 0.981 1_555 1_555 yes
C4 H6 0.970 1_555 1_555 yes
Pt* P1* 2.233(1) 1_555 1_555 yes
Pt* P2* 2.250(1) 1_555 1_555 yes
Pt* O1* 2.079(3) 1_555 1_555 yes
Pt* O3* 2.050(3) 1_555 1_555 yes
P1* C311 1.819(4) 1_555 1_555 yes
P1* C321 1.832(4) 1_555 1_555 yes
P1* C331 1.832(4) 1_555 1_555 yes
P2* C411 1.823(4) 1_555 1_555 yes
P2* C421 1.825(4) 1_555 1_555 yes
P2* C431 1.823(4) 1_555 1_555 yes
O1* C1* 1.235(5) 1_555 1_555 yes
O2* C1* 1.255(6) 1_555 1_555 yes
O3* C3* 1.295(5) 1_555 1_555 yes
O4* C3* 1.235(6) 1_555 1_555 yes
C1* C2* 1.524(7) 1_555 1_555 yes
C2* H7 0.985 1_555 1_555 yes
C2* H8 0.974 1_555 1_555 yes
C2* H9 0.970 1_555 1_555 yes
C3* C4* 1.508(7) 1_555 1_555 yes
C4* H10 0.980 1_555 1_555 yes
C4* H11 0.967 1_555 1_555 yes
C4* H12 0.980 1_555 1_555 yes
O H73 0.979 1_555 1_555 yes
O H74 0.979 1_555 1_555 yes
C111 C112 1.403(6) 1_555 1_555 yes
C111 C116 1.407(6) 1_555 1_555 yes
C112 C113 1.362(7) 1_555 1_555 yes
C112 H13 0.970 1_555 1_555 yes
C113 C114 1.409(7) 1_555 1_555 yes
C113 H14 0.970 1_555 1_555 yes
C114 C115 1.389(7) 1_555 1_555 yes
C114 H15 0.970 1_555 1_555 yes
C115 C116 1.382(6) 1_555 1_555 yes
C115 H16 0.970 1_555 1_555 yes
C116 H17 0.970 1_555 1_555 yes
C121 C122 1.391(6) 1_555 1_555 yes
C121 C126 1.388(6) 1_555 1_555 yes
C122 C123 1.396(6) 1_555 1_555 yes
C122 H18 0.970 1_555 1_555 yes
C123 C124 1.368(7) 1_555 1_555 yes
C123 H19 0.970 1_555 1_555 yes
C124 C125 1.400(7) 1_555 1_555 yes
C124 H20 0.970 1_555 1_555 yes
C125 C126 1.393(6) 1_555 1_555 yes
C125 H21 0.970 1_555 1_555 yes
C126 H22 0.970 1_555 1_555 yes
C131 C132 1.390(6) 1_555 1_555 yes
C131 C136 1.386(6) 1_555 1_555 yes
C132 C133 1.397(7) 1_555 1_555 yes
C132 H23 0.970 1_555 1_555 yes
C133 C134 1.395(7) 1_555 1_555 yes
C133 H24 0.970 1_555 1_555 yes
C134 C135 1.357(7) 1_555 1_555 yes
C134 H25 0.970 1_555 1_555 yes
C135 C136 1.400(7) 1_555 1_555 yes
C135 H26 0.970 1_555 1_555 yes
C136 H27 0.970 1_555 1_555 yes
C211 C212 1.371(7) 1_555 1_555 yes
C211 C216 1.396(6) 1_555 1_555 yes
C212 C213 1.411(9) 1_555 1_555 yes
C212 H28 0.970 1_555 1_555 yes
C213 C214 1.389(10) 1_555 1_555 yes
C213 H29 0.970 1_555 1_555 yes
C214 C215 1.358(9) 1_555 1_555 yes
C214 H30 0.970 1_555 1_555 yes
C215 C216 1.363(8) 1_555 1_555 yes
C215 H31 0.970 1_555 1_555 yes
C216 H32 0.970 1_555 1_555 yes
C221 C222 1.394(6) 1_555 1_555 yes
C221 C226 1.385(6) 1_555 1_555 yes
C222 C223 1.379(7) 1_555 1_555 yes
C222 H33 0.970 1_555 1_555 yes
C223 C224 1.385(8) 1_555 1_555 yes
C223 H34 0.970 1_555 1_555 yes
C224 C225 1.362(8) 1_555 1_555 yes
C224 H35 0.970 1_555 1_555 yes
C225 C226 1.362(7) 1_555 1_555 yes
C225 H36 0.970 1_555 1_555 yes
C226 H37 0.970 1_555 1_555 yes
C231 C232 1.378(6) 1_555 1_555 yes
C231 C236 1.399(6) 1_555 1_555 yes
C232 C233 1.396(7) 1_555 1_555 yes
C232 H38 0.970 1_555 1_555 yes
C233 C234 1.387(7) 1_555 1_555 yes
C233 H39 0.970 1_555 1_555 yes
C234 C235 1.364(7) 1_555 1_555 yes
C234 H40 0.970 1_555 1_555 yes
C235 C236 1.376(6) 1_555 1_555 yes
C235 H41 0.970 1_555 1_555 yes
C236 H42 0.970 1_555 1_555 yes
C311 C312 1.398(6) 1_555 1_555 yes
C311 C316 1.402(5) 1_555 1_555 yes
C312 C313 1.410(6) 1_555 1_555 yes
C312 H43 0.970 1_555 1_555 yes
C313 C314 1.350(6) 1_555 1_555 yes
C313 H44 0.970 1_555 1_555 yes
C314 C315 1.377(6) 1_555 1_555 yes
C314 H45 0.970 1_555 1_555 yes
C315 C316 1.388(6) 1_555 1_555 yes
C315 H46 0.970 1_555 1_555 yes
C316 H47 0.970 1_555 1_555 yes
C321 C322 1.388(6) 1_555 1_555 yes
C321 C326 1.386(6) 1_555 1_555 yes
C322 C323 1.395(6) 1_555 1_555 yes
C322 H48 0.970 1_555 1_555 yes
C323 C324 1.364(7) 1_555 1_555 yes
C323 H49 0.970 1_555 1_555 yes
C324 C325 1.374(7) 1_555 1_555 yes
C324 H50 0.970 1_555 1_555 yes
C325 C326 1.393(6) 1_555 1_555 yes
C325 H51 0.970 1_555 1_555 yes
C326 H52 0.970 1_555 1_555 yes
C331 C332 1.364(6) 1_555 1_555 yes
C331 C336 1.390(6) 1_555 1_555 yes
C332 C333 1.394(6) 1_555 1_555 yes
C332 H53 0.970 1_555 1_555 yes
C333 C334 1.359(6) 1_555 1_555 yes
C333 H54 0.970 1_555 1_555 yes
C334 C335 1.379(7) 1_555 1_555 yes
C334 H55 0.970 1_555 1_555 yes
C335 C336 1.379(6) 1_555 1_555 yes
C335 H56 0.970 1_555 1_555 yes
C336 H57 0.970 1_555 1_555 yes
C411 C412 1.363(6) 1_555 1_555 yes
C411 C416 1.407(6) 1_555 1_555 yes
C412 C413 1.406(7) 1_555 1_555 yes
C412 H58 0.970 1_555 1_555 yes
C413 C414 1.342(7) 1_555 1_555 yes
C413 H59 0.970 1_555 1_555 yes
C414 C415 1.387(7) 1_555 1_555 yes
C414 H60 0.970 1_555 1_555 yes
C415 C416 1.387(7) 1_555 1_555 yes
C415 H61 0.970 1_555 1_555 yes
C416 H62 0.970 1_555 1_555 yes
C421 C422 1.400(6) 1_555 1_555 yes
C421 C426 1.389(6) 1_555 1_555 yes
C422 C423 1.408(6) 1_555 1_555 yes
C422 H63 0.970 1_555 1_555 yes
C423 C424 1.395(6) 1_555 1_555 yes
C423 H64 0.970 1_555 1_555 yes
C424 C425 1.378(7) 1_555 1_555 yes
C424 H65 0.970 1_555 1_555 yes
C425 C426 1.366(6) 1_555 1_555 yes
C425 H66 0.970 1_555 1_555 yes
C426 H67 0.970 1_555 1_555 yes
C431 C432 1.401(6) 1_555 1_555 yes
C431 C436 1.387(6) 1_555 1_555 yes
C432 C433 1.393(7) 1_555 1_555 yes
C432 H68 0.970 1_555 1_555 yes
C433 C434 1.383(7) 1_555 1_555 yes
C433 H69 0.970 1_555 1_555 yes
C434 C435 1.387(7) 1_555 1_555 yes
C434 H70 0.970 1_555 1_555 yes
C435 C436 1.391(7) 1_555 1_555 yes
C435 H71 0.970 1_555 1_555 yes
C436 H72 0.970 1_555 1_555 yes
